data_7210153
loop_
_publ_author_name
'Mukherjee, Arijit'
'Tothadi, Srinu'
'Chakraborty, Shaunak'
'Ganguly, Somnath'
'Desiraju, Gautam R.'

_publ_section_title
;
 Synthon identification in co-crystals and polymorphs with IR
 spectroscopy. Primary amides as a case study
;
_journal_issue 23
_journal_name_full CrystEngComm
_journal_page_first 4640
_journal_paper_doi 10.1039/c3ce40286j
_journal_volume 15
_journal_year 2013
_chemical_formula_sum 'C9 H7 N O'
_chemical_formula_weight 145.16
_chemical_name_systematic
;
?
;
_space_group_IT_number 19
_symmetry_space_group_name_Hall 'P 2ac 2ab'
_symmetry_space_group_name_H-M 'P 21 21 21'
_atom_sites_solution_hydrogens geom
_atom_sites_solution_primary direct
_atom_sites_solution_secondary difmap
_audit_creation_method SHELXL-97
_cell_angle_alpha 90.00
_cell_angle_beta 90.00
_cell_angle_gamma 90.00
_cell_formula_units_Z 4
_cell_length_a 3.8348(9)
_cell_length_b 12.718(3)
_cell_length_c 14.067(3)
_cell_measurement_reflns_used 6611
_cell_measurement_temperature 150(2)
_cell_measurement_theta_max 27.7
_cell_measurement_theta_min 3.2
_cell_volume 686.1(3)
_computing_cell_refinement
;
CrystalClear-SM Expert 2.0 r4 (Rigaku, 2009)
;
_computing_data_collection
;
CrystalClear-SM Expert 2.0 r4 (Rigaku, 2009)
;
_computing_data_reduction
;
CrystalClear-SM Expert 2.0 r4 (Rigaku, 2009)
;
_computing_structure_refinement 'SHELXL-97 (Sheldrick, 2008)'
_computing_structure_solution 'SHELXL-97 (Sheldrick, 2008)'
_diffrn_ambient_temperature 150(2)
_diffrn_detector_area_resol_mean 13.6612
_diffrn_measured_fraction_theta_full 0.998
_diffrn_measured_fraction_theta_max 0.998
_diffrn_measurement_device
;
XtaLABmini: Fixed Chi 2 circle
;
_diffrn_measurement_device_type
;
Rigaku Mercury375R (2x2 bin mode)
;
_diffrn_radiation_monochromator graphite
_diffrn_radiation_source 'fine-focus sealed tube'
_diffrn_radiation_type MoK\a
_diffrn_radiation_wavelength 0.71073
_diffrn_reflns_av_R_equivalents 0.0327
_diffrn_reflns_av_sigmaI/netI 0.0248
_diffrn_reflns_limit_h_max 4
_diffrn_reflns_limit_h_min -4
_diffrn_reflns_limit_k_max 16
_diffrn_reflns_limit_k_min -16
_diffrn_reflns_limit_l_max 18
_diffrn_reflns_limit_l_min -18
_diffrn_reflns_number 7008
_diffrn_reflns_theta_full 27.48
_diffrn_reflns_theta_max 27.48
_diffrn_reflns_theta_min 3.20
_exptl_absorpt_coefficient_mu 0.093
_exptl_absorpt_correction_T_max 1.000
_exptl_absorpt_correction_T_min 0.784
_exptl_absorpt_correction_type multi-scan
_exptl_absorpt_process_details 'Jacobson, R. (1998) Private communication'
_exptl_crystal_colour colourless
_exptl_crystal_density_diffrn 1.405
_exptl_crystal_density_method 'not measured'
_exptl_crystal_description plate
_exptl_crystal_F_000 304
_exptl_crystal_size_max 0.5
_exptl_crystal_size_mid 0.3
_exptl_crystal_size_min 0.05
_refine_diff_density_max 0.187
_refine_diff_density_min -0.266
_refine_diff_density_rms 0.041
_refine_ls_extinction_method none
_refine_ls_goodness_of_fit_ref 1.040
_refine_ls_hydrogen_treatment mixed
_refine_ls_matrix_type full
_refine_ls_number_parameters 104
_refine_ls_number_reflns 1559
_refine_ls_number_restraints 0
_refine_ls_restrained_S_all 1.040
_refine_ls_R_factor_all 0.0390
_refine_ls_R_factor_gt 0.0354
_refine_ls_shift/su_max 0.000
_refine_ls_shift/su_mean 0.000
_refine_ls_structure_factor_coef Fsqd
_refine_ls_weighting_details 'calc w=1/[\s^2^(Fo^2^)+(0.0523P)^2^+0.0997P] where P=(Fo^2^+2Fc^2^)/3'
_refine_ls_weighting_scheme calc
_refine_ls_wR_factor_gt 0.0890
_refine_ls_wR_factor_ref 0.0908
_reflns_number_gt 1444
_reflns_number_total 1559
_reflns_threshold_expression >2\s(I)
_cod_data_source_file c3ce40286j.txt
_cod_data_source_block 5-hydroxyquinoline
_cod_depositor_comments
;
The following automatic conversions were performed:

'_exptl_absorpt_correction_type' value 'Multi-scan' changed to
'multi-scan' according to
/home/saulius/struct/CIF-dictionaries/cif_core.dic dictionary named
'cif_core.dic' version 2.4.2 from 2011-04-26.

Automatic conversion script
Id: cif_fix_values 1891 2012-01-12 08:04:46Z andrius 
;
_cod_database_code 7210153

loop_
_symmetry_equiv_pos_as_xyz
'x, y, z'
'-x+1/2, -y, z+1/2'
'-x, y+1/2, -z+1/2'
'x+1/2, -y+1/2, -z'

loop_
_atom_site_label
_atom_site_type_symbol
_atom_site_fract_x
_atom_site_fract_y
_atom_site_fract_z
_atom_site_U_iso_or_equiv
_atom_site_adp_type
_atom_site_occupancy
_atom_site_symmetry_multiplicity
_atom_site_calc_flag
_atom_site_refinement_flags
H1O H 0.229(6) 0.5116(17) 0.1430(15) 0.053(6) Uiso 1 1 d .
C1 C 0.0239(4) 0.33399(11) -0.23140(10) 0.0224(3) Uani 1 1 d .
H1 H -0.0252 0.2948 -0.2856 0.027 Uiso 1 1 calc R
C2 C -0.0666(4) 0.29048(11) -0.14248(10) 0.0218(3) Uani 1 1 d .
H2 H -0.1679 0.2242 -0.1383 0.026 Uiso 1 1 calc R
C3 C -0.0013(4) 0.34836(11) -0.06264(9) 0.0191(3) Uani 1 1 d .
H3 H -0.0650 0.3227 -0.0032 0.023 Uiso 1 1 calc R
C4 C 0.1630(4) 0.44714(10) -0.07057(9) 0.0170(3) Uani 1 1 d .
C5 C 0.2495(4) 0.48468(10) -0.16282(9) 0.0176(3) Uani 1 1 d .
C6 C 0.4175(4) 0.58321(11) -0.17334(10) 0.0211(3) Uani 1 1 d .
H6 H 0.4736 0.6085 -0.2334 0.025 Uiso 1 1 calc R
C7 C 0.4958(4) 0.64059(11) -0.09410(10) 0.0221(3) Uani 1 1 d .
H7 H 0.6048 0.7054 -0.1012 0.027 Uiso 1 1 calc R
C8 C 0.4162(4) 0.60434(11) -0.00193(10) 0.0209(3) Uani 1 1 d .
H8 H 0.4762 0.6447 0.0507 0.025 Uiso 1 1 calc R
C9 C 0.2500(4) 0.50952(11) 0.01035(9) 0.0182(3) Uani 1 1 d .
N1 N 0.1735(3) 0.42646(9) -0.24268(8) 0.0201(3) Uani 1 1 d .
O1 O 0.1627(3) 0.46851(8) 0.09566(7) 0.0253(3) Uani 1 1 d .

loop_
_atom_site_aniso_label
_atom_site_aniso_U_11
_atom_site_aniso_U_22
_atom_site_aniso_U_33
_atom_site_aniso_U_23
_atom_site_aniso_U_13
_atom_site_aniso_U_12
C1 0.0285(8) 0.0226(7) 0.0160(6) -0.0040(6) -0.0004(6) -0.0010(6)
C2 0.0256(8) 0.0189(7) 0.0207(7) -0.0006(5) 0.0003(6) -0.0030(6)
C3 0.0224(7) 0.0192(7) 0.0158(6) 0.0026(5) 0.0007(5) 0.0008(6)
C4 0.0178(7) 0.0175(6) 0.0157(6) 0.0006(5) 0.0003(5) 0.0029(5)
C5 0.0179(6) 0.0205(7) 0.0143(6) 0.0005(5) -0.0009(5) 0.0020(6)
C6 0.0243(8) 0.0224(7) 0.0166(6) 0.0043(5) 0.0018(6) 0.0004(6)
C7 0.0230(7) 0.0190(7) 0.0243(7) 0.0019(5) 0.0001(6) -0.0025(6)
C8 0.0249(8) 0.0199(7) 0.0180(7) -0.0041(6) -0.0013(6) 0.0007(6)
C9 0.0192(7) 0.0218(6) 0.0138(6) 0.0018(5) -0.0002(5) 0.0032(6)
N1 0.0238(7) 0.0227(6) 0.0139(5) -0.0001(4) 0.0004(5) 0.0005(5)
O1 0.0391(7) 0.0248(5) 0.0120(5) -0.0003(4) 0.0009(5) -0.0056(5)

loop_
_atom_type_symbol
_atom_type_description
_atom_type_scat_dispersion_real
_atom_type_scat_dispersion_imag
_atom_type_scat_source
C C 0.0033 0.0016 'International Tables Vol C Tables 4.2.6.8 and 6.1.1.4'
H H 0.0000 0.0000 'International Tables Vol C Tables 4.2.6.8 and 6.1.1.4'
N N 0.0061 0.0033 'International Tables Vol C Tables 4.2.6.8 and 6.1.1.4'
O O 0.0106 0.0060 'International Tables Vol C Tables 4.2.6.8 and 6.1.1.4'

loop_
_geom_angle_atom_site_label_1
_geom_angle_atom_site_label_2
_geom_angle_atom_site_label_3
_geom_angle
N1 C1 C2 124.31(12)
C3 C2 C1 118.19(13)
C2 C3 C4 119.81(12)
C3 C4 C5 118.41(12)
C3 C4 C9 122.47(12)
C5 C4 C9 119.12(12)
N1 C5 C6 119.13(12)
N1 C5 C4 120.97(12)
C6 C5 C4 119.90(12)
C7 C6 C5 119.17(12)
C6 C7 C8 121.89(13)
C9 C8 C7 120.19(12)
O1 C9 C8 124.42(12)
O1 C9 C4 115.85(12)
C8 C9 C4 119.72(12)
C1 N1 C5 118.29(11)

loop_
_geom_bond_atom_site_label_1
_geom_bond_atom_site_label_2
_geom_bond_distance
C1 N1 1.3181(18)
C1 C2 1.4111(19)
C2 C3 1.3660(18)
C3 C4 1.4098(18)
C4 C5 1.4220(17)
C4 C9 1.4270(18)
C5 N1 1.3767(17)
C5 C6 1.4166(19)
C6 C7 1.366(2)
C7 C8 1.4095(19)
C8 C9 1.375(2)
C9 O1 1.3506(16)
